data_4307993
loop_
_publ_author_name
'Matthew A. Gave'
'Christos D. Malliakas'
'David P. Weliky'
'Mercouri G. Kanatzidis'

_publ_section_title
;
Wide Compositional and Structural Diversity in the System Tl/Bi/P/Q (Q = S,
Se) and Observation of Vicinal P-Tl J Coupling in the Solid State
;
_journal_name_full 'Inorganic Chemistry'
_journal_page_first 3632
_journal_page_last 3644
_journal_paper_doi 10.1021/ic062465h
_journal_volume 46
_journal_year 2007
_chemical_formula_sum 'Bi P2 S6 Tl'
_chemical_formula_weight 667.65
_chemical_name_systematic
; 
 ? 
;
_space_group_IT_number 4
_symmetry_cell_setting monoclinic
_symmetry_space_group_name_Hall 'P 2yb'
_symmetry_space_group_name_H-M 'P 1 21 1'
_atom_sites_solution_hydrogens geom
_atom_sites_solution_primary direct
_atom_sites_solution_secondary difmap
_audit_creation_method SHELXL-97
_cell_angle_alpha 90.00
_cell_angle_beta 91.270(3)
_cell_angle_gamma 90.00
_cell_formula_units_Z 2
_cell_length_a 6.5967(12)
_cell_length_b 7.3749(14)
_cell_length_c 9.7911(18)
_cell_measurement_temperature 273(2)
_cell_volume 476.22(15)
_computing_structure_refinement 'SHELXL-97 (Sheldrick, 1997)'
_computing_structure_solution 'SHELXS-97 (Sheldrick, 1990)'
_diffrn_ambient_temperature 273(2)
_diffrn_measured_fraction_theta_full 1.000
_diffrn_measured_fraction_theta_max 1.000
_diffrn_radiation_monochromator graphite
_diffrn_radiation_source 'fine-focus sealed tube'
_diffrn_radiation_type MoK\a
_diffrn_radiation_wavelength 0.71073
_diffrn_reflns_av_R_equivalents 0.0313
_diffrn_reflns_av_sigmaI/netI 0.0420
_diffrn_reflns_limit_h_max 7
_diffrn_reflns_limit_h_min -7
_diffrn_reflns_limit_k_max 8
_diffrn_reflns_limit_k_min -8
_diffrn_reflns_limit_l_max 10
_diffrn_reflns_limit_l_min -10
_diffrn_reflns_number 3068
_diffrn_reflns_theta_full 23.28
_diffrn_reflns_theta_max 23.28
_diffrn_reflns_theta_min 2.08
_exptl_absorpt_coefficient_mu 36.921
_exptl_crystal_density_diffrn 4.656
_exptl_crystal_density_method 'not measured'
_exptl_crystal_F_000 580
_refine_diff_density_max 1.200
_refine_diff_density_min -1.045
_refine_diff_density_rms 0.224
_refine_ls_abs_structure_details 'Flack H D (1983), Acta Cryst. A39, 876-881'
_refine_ls_abs_structure_Flack 0.00
_refine_ls_extinction_coef 0.0169(5)
_refine_ls_extinction_expression Fc^*^=kFc[1+0.001xFc^2^\l^3^/sin(2\q)]^-1/4^
_refine_ls_extinction_method SHELXL
_refine_ls_goodness_of_fit_ref 1.099
_refine_ls_hydrogen_treatment mixed
_refine_ls_matrix_type full
_refine_ls_number_parameters 92
_refine_ls_number_reflns 1367
_refine_ls_number_restraints 1
_refine_ls_restrained_S_all 1.099
_refine_ls_R_factor_all 0.0240
_refine_ls_R_factor_gt 0.0229
_refine_ls_shift/su_max 0.001
_refine_ls_shift/su_mean 0.000
_refine_ls_structure_factor_coef Fsqd
_refine_ls_weighting_details 'calc w=1/[\s^2^(Fo^2^)+(0.0158P)^2^+0.0000P] where P=(Fo^2^+2Fc^2^)/3'
_refine_ls_weighting_scheme calc
_refine_ls_wR_factor_gt 0.0508
_refine_ls_wR_factor_ref 0.0513
_reflns_number_gt 1330
_reflns_number_total 1367
_reflns_threshold_expression >2sigma(I)
_cod_data_source_file ic062465hsi20061222_051706.cif
_cod_data_source_block p21
_cod_database_code 4307993

loop_
_symmetry_equiv_pos_as_xyz
'x, y, z'
'-x, y+1/2, -z'

loop_
_atom_site_label
_atom_site_type_symbol
_atom_site_fract_x
_atom_site_fract_y
_atom_site_fract_z
_atom_site_U_iso_or_equiv
_atom_site_adp_type
_atom_site_occupancy
_atom_site_symmetry_multiplicity
_atom_site_calc_flag
_atom_site_refinement_flags
_atom_site_disorder_assembly
_atom_site_disorder_group
Tl Tl 0.19553(7) 0.15122(7) 0.00024(5) 0.01897(18) Uani 1 1 d . . .
Bi Bi -0.70584(7) 0.40297(6) -0.51929(4) 0.01303(18) Uani 1 1 d . . .
P1 P -0.3002(4) 0.1370(5) -0.1971(3) 0.0102(7) Uani 1 1 d . . .
P2 P -0.1918(5) 0.3652(4) -0.3242(3) 0.0079(8) Uani 1 1 d . . .
S1 S -0.4433(4) 0.5538(4) -0.6965(3) 0.0115(7) Uani 1 1 d . . .
S2 S 0.3277(5) -0.2817(4) 0.0071(3) 0.0135(8) Uani 1 1 d . . .
S3 S -0.8419(5) 0.7509(4) -0.4855(3) 0.0107(7) Uani 1 1 d . . .
S4 S 0.4177(4) 0.0532(4) 0.3228(3) 0.0098(7) Uani 1 1 d . . .
S5 S 0.0843(5) 0.4454(4) 0.2305(3) 0.0127(7) Uani 1 1 d . . .
S6 S -0.9275(5) 0.4532(4) -0.2443(3) 0.0111(7) Uani 1 1 d . . .

loop_
_atom_site_aniso_label
_atom_site_aniso_U_11
_atom_site_aniso_U_22
_atom_site_aniso_U_33
_atom_site_aniso_U_23
_atom_site_aniso_U_13
_atom_site_aniso_U_12
Tl 0.0175(3) 0.0222(3) 0.0172(3) -0.0001(2) 0.0001(2) 0.0004(3)
Bi 0.0134(3) 0.0114(3) 0.0144(3) 0.0027(2) 0.00182(19) 0.0006(2)
P1 0.0086(16) 0.0114(16) 0.0106(16) -0.0005(15) 0.0021(13) -0.0003(15)
P2 0.0079(17) 0.006(2) 0.0094(17) 0.0001(13) 0.0019(13) -0.0013(12)
S1 0.0057(16) 0.0146(15) 0.0143(17) 0.0029(14) 0.0017(13) 0.0017(14)
S2 0.0167(18) 0.0141(17) 0.0100(17) -0.0008(13) 0.0038(14) 0.0012(14)
S3 0.0130(16) 0.0097(17) 0.0095(17) 0.0006(12) 0.0007(13) 0.0025(13)
S4 0.0077(16) 0.0068(14) 0.0148(17) -0.0007(13) 0.0016(12) -0.0031(13)
S5 0.0123(16) 0.0120(19) 0.0136(17) 0.0026(13) -0.0006(13) -0.0053(13)
S6 0.0077(15) 0.0116(18) 0.0141(17) -0.0009(12) -0.0006(12) -0.0021(12)

loop_
_atom_type_symbol
_atom_type_description
_atom_type_scat_dispersion_real
_atom_type_scat_dispersion_imag
_atom_type_scat_source
P P 0.1023 0.0942 'International Tables Vol C Tables 4.2.6.8 and 6.1.1.4'
S S 0.1246 0.1234 'International Tables Vol C Tables 4.2.6.8 and 6.1.1.4'
Tl Tl -2.8358 9.6688 'International Tables Vol C Tables 4.2.6.8 and 6.1.1.4'
Bi Bi -4.1077 10.2566 'International Tables Vol C Tables 4.2.6.8 and 6.1.1.4'

loop_
_geom_angle_atom_site_label_1
_geom_angle_atom_site_label_2
_geom_angle_atom_site_label_3
_geom_angle
_geom_angle_site_symmetry_1
_geom_angle_site_symmetry_3
_geom_angle_publ_flag
S2 Tl S5 98.70(8) 2_655 . ?
S2 Tl S5 126.92(8) 2_655 2_545 ?
S5 Tl S5 131.56(5) . 2_545 ?
S2 Tl S2 83.72(6) 2_655 . ?
S5 Tl S2 134.32(8) . . ?
S5 Tl S2 73.13(8) 2_545 . ?
S2 Tl S6 128.50(8) 2_655 2_445 ?
S5 Tl S6 70.24(7) . 2_445 ?
S5 Tl S6 89.51(8) 2_545 2_445 ?
S2 Tl S6 72.96(8) . 2_445 ?
S2 Tl S6 95.97(8) 2_655 1_655 ?
S5 Tl S6 89.84(8) . 1_655 ?
S5 Tl S6 71.96(7) 2_545 1_655 ?
S2 Tl S6 135.55(8) . 1_655 ?
S6 Tl S6 132.61(5) 2_445 1_655 ?
S2 Tl S2 162.72(11) 2_655 2 ?
S5 Tl S2 71.24(7) . 2 ?
S5 Tl S2 60.44(8) 2_545 2 ?
S2 Tl S2 113.43(8) . 2 ?
S6 Tl S2 62.44(7) 2_445 2 ?
S6 Tl S2 70.57(7) 1_655 2 ?
S2 Tl S1 62.15(7) 2_655 2_544 ?
S5 Tl S1 148.21(8) . 2_544 ?
S5 Tl S1 65.39(7) 2_545 2_544 ?
S2 Tl S1 72.02(8) . 2_544 ?
S6 Tl S1 141.51(8) 2_445 2_544 ?
S6 Tl S1 68.91(8) 1_655 2_544 ?
S2 Tl S1 119.51(7) 2 2_544 ?
S2 Tl S4 70.20(7) 2_655 . ?
S5 Tl S4 66.95(7) . . ?
S5 Tl S4 137.95(7) 2_545 . ?
S2 Tl S4 71.34(7) . . ?
S6 Tl S4 59.06(7) 2_445 . ?
S6 Tl S4 149.76(7) 1_655 . ?
S2 Tl S4 116.05(7) 2 . ?
S1 Tl S4 121.74(7) 2_544 . ?
S1 Bi S3 84.78(10) . . ?
S1 Bi S5 72.88(9) . 1_454 ?
S3 Bi S5 81.06(9) . 1_454 ?
S1 Bi S4 81.34(9) . 2 ?
S3 Bi S4 76.90(9) . 2 ?
S5 Bi S4 147.35(9) 1_454 2 ?
S1 Bi S6 145.26(9) . . ?
S3 Bi S6 67.85(8) . . ?
S5 Bi S6 120.66(8) 1_454 . ?
S4 Bi S6 72.17(8) 2 . ?
S1 Bi S4 81.08(9) . 1_454 ?
S3 Bi S4 157.26(8) . 1_454 ?
S5 Bi S4 77.82(8) 1_454 1_454 ?
S4 Bi S4 118.04(6) 2 1_454 ?
S6 Bi S4 131.19(8) . 1_454 ?
S1 Bi Tl 68.21(7) . 1_454 ?
S3 Bi Tl 114.71(6) . 1_454 ?
S5 Bi Tl 35.13(6) 1_454 1_454 ?
S4 Bi Tl 145.40(6) 2 1_454 ?
S6 Bi Tl 142.20(6) . 1_454 ?
S4 Bi Tl 43.15(6) 1_454 1_454 ?
S1 Bi Tl 145.49(6) . 1_455 ?
S3 Bi Tl 99.18(6) . 1_455 ?
S5 Bi Tl 141.63(6) 1_454 1_455 ?
S4 Bi Tl 66.52(6) 2 1_455 ?
S6 Bi Tl 33.72(5) . 1_455 ?
S4 Bi Tl 102.58(6) 1_454 1_455 ?
Tl Bi Tl 136.155(16) 1_454 1_455 ?
S1 Bi Tl 73.18(6) . 2_454 ?
S3 Bi Tl 68.50(6) . 2_454 ?
S5 Bi Tl 12.57(6) 1_454 2_454 ?
S4 Bi Tl 138.28(6) 2 2_454 ?
S6 Bi Tl 113.03(6) . 2_454 ?
S4 Bi Tl 90.31(6) 1_454 2_454 ?
Tl Bi Tl 47.397(11) 1_454 2_454 ?
Tl Bi Tl 140.206(12) 1_455 2_454 ?
S2 P1 S5 116.26(19) 2 2_545 ?
S2 P1 S1 118.5(2) 2 2_444 ?
S5 P1 S1 106.4(2) 2_545 2_444 ?
S2 P1 P2 109.6(2) 2 . ?
S5 P1 P2 101.59(18) 2_545 . ?
S1 P1 P2 102.35(18) 2_444 . ?
S2 P1 Tl 66.60(13) 2 . ?
S5 P1 Tl 59.94(11) 2_545 . ?
S1 P1 Tl 164.24(18) 2_444 . ?
P2 P1 Tl 88.82(12) . . ?
S2 P1 Tl 54.80(12) 2 1_455 ?
S5 P1 Tl 135.04(16) 2_545 1_455 ?
S1 P1 Tl 63.69(12) 2_444 1_455 ?
P2 P1 Tl 123.23(14) . 1_455 ?
Tl P1 Tl 119.19(8) . 1_455 ?
S2 P1 Tl 80.83(13) 2 2_545 ?
S5 P1 Tl 50.31(11) 2_545 2_545 ?
S1 P1 Tl 96.02(15) 2_444 2_545 ?
P2 P1 Tl 150.30(14) . 2_545 ?
Tl P1 Tl 69.46(5) . 2_545 ?
Tl P1 Tl 85.83(6) 1_455 2_545 ?
S2 P1 Tl 47.52(12) 2 2 ?
S5 P1 Tl 125.24(14) 2_545 2 ?
S1 P1 Tl 127.64(16) 2_444 2 ?
P2 P1 Tl 62.12(11) . 2 ?
Tl P1 Tl 67.44(5) . 2 ?
Tl P1 Tl 83.34(6) 1_455 2 ?
Tl P1 Tl 122.22(7) 2_545 2 ?
S6 P2 S4 114.09(18) 1_655 2 ?
S6 P2 S3 112.0(2) 1_655 2_444 ?
S4 P2 S3 112.21(19) 2 2_444 ?
S6 P2 P1 108.37(17) 1_655 . ?
S4 P2 P1 105.52(19) 2 . ?
S3 P2 P1 103.80(16) 2_444 . ?
S6 P2 Tl 61.14(11) 1_655 2 ?
S4 P2 Tl 66.38(12) 2 2 ?
S3 P2 Tl 169.03(15) 2_444 2 ?
P1 P2 Tl 86.86(13) . 2 ?
S6 P2 Tl 48.48(10) 1_655 . ?
S4 P2 Tl 131.58(15) 2 . ?
S3 P2 Tl 116.12(14) 2_444 . ?
P1 P2 Tl 60.33(10) . . ?
Tl P2 Tl 66.78(5) 2 . ?
S6 P2 Tl 121.23(14) 1_655 1_455 ?
S4 P2 Tl 68.87(12) 2 1_455 ?
S3 P2 Tl 120.41(13) 2_444 1_455 ?
P1 P2 Tl 36.76(10) . 1_455 ?
Tl P2 Tl 69.84(5) 2 1_455 ?
Tl P2 Tl 84.24(5) . 1_455 ?
P1 S1 Bi 85.22(14) 2_454 . ?
P1 S1 Tl 84.45(13) 2_454 2_554 ?
Bi S1 Tl 160.60(12) . 2_554 ?
P1 S1 Tl 58.69(12) 2_454 1_454 ?
Bi S1 Tl 80.04(7) . 1_454 ?
Tl S1 Tl 80.56(6) 2_554 1_454 ?
P1 S2 Tl 94.90(15) 2_545 2_645 ?
P1 S2 Tl 106.49(16) 2_545 . ?
Tl S2 Tl 114.15(10) 2_645 . ?
P1 S2 Tl 82.21(14) 2_545 2_545 ?
Tl S2 Tl 162.72(11) 2_645 2_545 ?
Tl S2 Tl 82.90(7) . 2_545 ?
P1 S2 Tl 72.13(14) 2_545 1_545 ?
Tl S2 Tl 92.79(7) 2_645 1_545 ?
Tl S2 Tl 152.92(10) . 1_545 ?
Tl S2 Tl 70.07(6) 2_545 1_545 ?
P2 S3 Bi 103.39(14) 2_454 . ?
P2 S3 Tl 155.49(14) 2_454 2_455 ?
Bi S3 Tl 97.36(8) . 2_455 ?
P2 S4 Bi 101.83(14) 2_545 2_545 ?
P2 S4 Bi 111.09(15) 2_545 1_656 ?
Bi S4 Bi 99.31(9) 2_545 1_656 ?
P2 S4 Tl 81.70(12) 2_545 . ?
Bi S4 Tl 158.02(11) 2_545 . ?
Bi S4 Tl 99.56(8) 1_656 . ?
P2 S4 Tl 89.12(13) 2_545 2_645 ?
Bi S4 Tl 81.87(7) 2_545 2_645 ?
Bi S4 Tl 158.84(9) 1_656 2_645 ?
Tl S4 Tl 76.46(6) . 2_645 ?
P1 S5 Bi 83.35(12) 2 1_656 ?
P1 S5 Tl 100.59(14) 2 . ?
Bi S5 Tl 114.84(10) 1_656 . ?
P1 S5 Tl 87.32(13) 2 2 ?
Bi S5 Tl 156.65(11) 1_656 2 ?
Tl S5 Tl 87.88(8) . 2 ?
P1 S5 Tl 29.83(11) 2 2_655 ?
Bi S5 Tl 88.60(7) 1_656 2_655 ?
Tl S5 Tl 71.80(6) . 2_655 ?
Tl S5 Tl 93.88(7) 2 2_655 ?
P2 S6 Bi 92.59(14) 1_455 . ?
P2 S6 Tl 87.19(14) 1_455 2_455 ?
Bi S6 Tl 159.49(10) . 2_455 ?
P2 S6 Tl 104.97(14) 1_455 1_455 ?
Bi S6 Tl 115.28(9) . 1_455 ?
Tl S6 Tl 84.45(7) 2_455 1_455 ?

loop_
_geom_bond_atom_site_label_1
_geom_bond_atom_site_label_2
_geom_bond_distance
_geom_bond_site_symmetry_2
_geom_bond_publ_flag
Tl S2 3.186(3) 2_655 ?
Tl S5 3.225(3) . ?
Tl S5 3.261(3) 2_545 ?
Tl S2 3.310(3) . ?
Tl S6 3.340(3) 2_445 ?
Tl S6 3.356(3) 1_655 ?
Tl S2 3.486(3) 2 ?
Tl S1 3.499(3) 2_544 ?
Tl S4 3.527(3) . ?
Bi S1 2.717(3) . ?
Bi S3 2.741(3) . ?
Bi S5 2.805(3) 1_454 ?
Bi S4 2.895(3) 2 ?
Bi S6 3.114(3) . ?
Bi S4 3.125(3) 1_454 ?
Bi Tl 5.0859(11) 1_454 ?
Bi Tl 5.4673(11) 1_455 ?
Bi Tl 5.9404(10) 2_454 ?
P1 S2 1.967(4) 2 ?
P1 S5 2.038(4) 2_545 ?
P1 S1 2.060(4) 2_444 ?
P1 P2 2.221(4) . ?
P1 Tl 3.885(3) 1_455 ?
P1 Tl 4.119(3) 2_545 ?
P1 Tl 4.303(4) 2 ?
P2 S6 2.003(4) 1_655 ?
P2 S4 2.035(4) 2 ?
P2 S3 2.062(4) 2_444 ?
P2 Tl 3.809(3) 2 ?
P2 Tl 5.430(3) 1_455 ?
S1 P1 2.060(4) 2_454 ?
S1 Tl 3.499(3) 2_554 ?
S1 Tl 4.795(3) 1_454 ?
S2 P1 1.967(4) 2_545 ?
S2 Tl 3.186(3) 2_645 ?
S2 Tl 3.486(3) 2_545 ?
S2 Tl 4.273(3) 1_545 ?
S3 P2 2.062(4) 2_454 ?
S3 Tl 5.389(3) 2_455 ?
S4 P2 2.035(4) 2_545 ?
S4 Bi 2.895(3) 2_545 ?
S4 Bi 3.125(3) 1_656 ?
S4 Tl 5.065(3) 2_645 ?
S5 P1 2.038(4) 2 ?
S5 Bi 2.805(3) 1_656 ?
S5 Tl 3.260(3) 2 ?
S5 Tl 5.518(3) 2_655 ?
S6 P2 2.003(4) 1_455 ?
S6 Tl 3.340(3) 2_455 ?
S6 Tl 3.356(3) 1_455 ?
